data_4349393
loop_
_publ_author_name
'Mazarakioti, Eleni C.'
'Regier, Jeffery'
'Cunha-Silva, Lu\'is'
'Wernsdorfer, Wolfgang'
'Pilkington, Melanie'
'Tang, Jinkui'
'Stamatatos, Theocharis C.'

_publ_section_title
;
 Large Energy Barrier and Magnetization Hysteresis at 5 K for a Symmetric
 {Dy<sub>2</sub>} Complex with Spherical Tricapped Trigonal Prismatic
 Dy<sup>III</sup> Ions.
;
_journal_issue 6
_journal_name_full 'Inorganic chemistry'
_journal_page_first 3568
_journal_page_last 3578
_journal_paper_doi 10.1021/acs.inorgchem.7b00026
_journal_volume 56
_journal_year 2017
_chemical_formula_moiety 'C32 H28 Cl2 Dy2 N8 O20'
_chemical_formula_sum 'C32 H28 Cl2 Dy2 N8 O20'
_chemical_formula_weight 1240.52
_space_group_crystal_system triclinic
_space_group_IT_number 2
_space_group_name_Hall '-P 1'
_space_group_name_H-M_alt 'P -1'
_atom_sites_solution_hydrogens mixed
_audit_creation_date '28 November 2016'
_audit_creation_method 'SHELXL-2014/7 and enCIFer'
_cell_angle_alpha 66.309(2)
_cell_angle_beta 74.672(2)
_cell_angle_gamma 81.563(3)
_cell_formula_units_Z 1
_cell_length_a 8.5421(6)
_cell_length_b 10.4051(8)
_cell_length_c 12.8795(10)
_cell_measurement_reflns_used 7814
_cell_measurement_temperature 150(2)
_cell_measurement_theta_max 30.70
_cell_measurement_theta_min 2.47
_cell_volume 1009.92(13)
_computing_cell_refinement 'SAINT (Bruker AXS Inc., 2012)'
_computing_data_collection 'APEX2 (Bruker AXS Inc., 2012)'
_computing_data_reduction 'SAINT (Bruker AXS Inc., 2012)'
_computing_molecular_graphics 'DIAMOND (Brandenburg, 2009)'
_computing_publication_material 'SHELXTL (Sheldrick, 2014)'
_computing_structure_refinement 'SHELXL-2014/7 (Sheldrick, 2014)'
_computing_structure_solution 'SHELXS (Sheldrick, 2014)'
_diffrn_ambient_temperature 150(2)
_diffrn_measured_fraction_theta_full 0.955
_diffrn_measured_fraction_theta_max 0.947
_diffrn_measurement_device_type 'Bruker X8 Kappa CCD APEX II'
_diffrn_measurement_method 'omega/phi scans'
_diffrn_radiation_monochromator graphite
_diffrn_radiation_source 'fine-focus sealed tube'
_diffrn_radiation_type MoK\a
_diffrn_radiation_wavelength 0.71073
_diffrn_reflns_av_R_equivalents 0.0307
_diffrn_reflns_av_unetI/netI 0.0468
_diffrn_reflns_Laue_measured_fraction_full 0.955
_diffrn_reflns_Laue_measured_fraction_max 0.947
_diffrn_reflns_limit_h_max 10
_diffrn_reflns_limit_h_min -11
_diffrn_reflns_limit_k_max 13
_diffrn_reflns_limit_k_min -7
_diffrn_reflns_limit_l_max 16
_diffrn_reflns_limit_l_min -16
_diffrn_reflns_number 8237
_diffrn_reflns_point_group_measured_fraction_full 0.955
_diffrn_reflns_point_group_measured_fraction_max 0.947
_diffrn_reflns_theta_full 25.242
_diffrn_reflns_theta_max 27.484
_diffrn_reflns_theta_min 3.667
_exptl_absorpt_coefficient_mu 3.896
_exptl_absorpt_correction_T_max 0.856
_exptl_absorpt_correction_T_min 0.627
_exptl_absorpt_correction_type multi-scan
_exptl_absorpt_process_details
;
 SADABS (Sheldrick, 1997)
;
_exptl_crystal_colour Orange
_exptl_crystal_density_diffrn 2.040
_exptl_crystal_description Plate
_exptl_crystal_F_000 602
_exptl_crystal_size_max 0.120
_exptl_crystal_size_mid 0.050
_exptl_crystal_size_min 0.040
_refine_diff_density_max 0.862
_refine_diff_density_min -0.721
_refine_diff_density_rms 0.135
_refine_ls_extinction_method none
_refine_ls_goodness_of_fit_ref 1.065
_refine_ls_hydrogen_treatment mixed
_refine_ls_matrix_type full
_refine_ls_number_parameters 299
_refine_ls_number_reflns 4387
_refine_ls_number_restraints 4
_refine_ls_restrained_S_all 1.065
_refine_ls_R_factor_all 0.0360
_refine_ls_R_factor_gt 0.0308
_refine_ls_shift/su_max 0.001
_refine_ls_shift/su_mean 0.000
_refine_ls_structure_factor_coef Fsqd
_refine_ls_weighting_details 'w=1/[\s^2^(Fo^2^)+2.6044P] where P=(Fo^2^+2Fc^2^)/3'
_refine_ls_weighting_scheme calc
_refine_ls_wR_factor_gt 0.0613
_refine_ls_wR_factor_ref 0.0635
_reflns_Friedel_coverage 0.000
_reflns_number_gt 3991
_reflns_number_total 4387
_reflns_threshold_expression 'I > 2\s(I)'
_cod_data_source_file ic7b00026_si_002.cif
_cod_data_source_block EM1246e
_cod_database_code 4349393
_shelx_shelxl_version_number 2014/7
_shelx_space_group_comment
;
The symmetry employed for this shelxl refinement is uniquely defined
by the following loop, which should always be used as a source of
symmetry information in preference to the above space-group names.
They are only intended as comments.
;
_shelx_estimated_absorpt_t_min 0.652
_shelx_estimated_absorpt_t_max 0.860

loop_
_space_group_symop_operation_xyz
'x, y, z'
'-x, -y, -z'

loop_
_atom_site_label
_atom_site_type_symbol
_atom_site_fract_x
_atom_site_fract_y
_atom_site_fract_z
_atom_site_U_iso_or_equiv
_atom_site_adp_type
_atom_site_occupancy
_atom_site_site_symmetry_order
_atom_site_calc_flag
_atom_site_refinement_flags_posn
_atom_site_refinement_flags_adp
Dy1 Dy 0.53229(2) 0.45617(2) 0.31428(2) 0.01547(6) Uani 1 1 d . .
Cl1 Cl 0.93347(13) -0.03553(11) 0.90060(9) 0.0268(2) Uani 1 1 d . .
O1 O 0.5386(3) 0.2366(3) 0.3239(2) 0.0208(6) Uani 1 1 d . .
O2 O 0.5667(3) 0.3057(3) 0.5004(2) 0.0190(6) Uani 1 1 d . .
O3 O 0.6036(3) 0.3561(3) 0.6435(2) 0.0202(6) Uani 1 1 d . .
O4 O 0.8403(4) 0.4033(4) 0.3050(3) 0.0343(8) Uani 1 1 d . .
O5 O 0.7252(3) 0.5647(3) 0.3680(2) 0.0230(6) Uani 1 1 d . .
O6 O 0.9765(4) 0.5056(5) 0.3713(3) 0.0523(11) Uani 1 1 d . .
O7 O 0.6756(4) 0.4556(3) 0.1207(3) 0.0280(7) Uani 1 1 d . .
O8 O 0.6535(4) 0.6531(3) 0.1410(3) 0.0307(7) Uani 1 1 d . .
O9 O 0.7767(4) 0.6407(4) -0.0264(3) 0.0337(8) Uani 1 1 d . .
O10 O 0.2661(3) 0.3721(3) 0.4395(3) 0.0224(6) Uani 1 1 d D .
H1W H 0.261(5) 0.375(5) 0.508(2) 0.034 Uiso 1 1 d D U
H2W H 0.178(4) 0.409(5) 0.412(3) 0.034 Uiso 1 1 d D U
N1 N 0.6964(4) 0.0642(3) 0.4813(3) 0.0167(7) Uani 1 1 d D .
H1 H 0.644(5) 0.143(3) 0.455(4) 0.025 Uiso 1 1 d D U
N2 N 0.8514(4) 0.4899(4) 0.3485(3) 0.0274(8) Uani 1 1 d . .
N3 N 0.7043(4) 0.5850(4) 0.0744(3) 0.0236(8) Uani 1 1 d . .
N4 N 0.3300(4) 0.5346(4) 0.1879(3) 0.0264(8) Uani 1 1 d . .
C1 C 0.6231(4) 0.2778(4) 0.5884(3) 0.0144(7) Uani 1 1 d . .
C2 C 0.7218(4) 0.1421(4) 0.6308(3) 0.0151(8) Uani 1 1 d . .
C3 C 0.7803(5) 0.1161(4) 0.7285(3) 0.0180(8) Uani 1 1 d . .
H3 H 0.7591 0.1838 0.7633 0.022 Uiso 1 1 calc R U
C4 C 0.8689(5) -0.0063(4) 0.7761(3) 0.0178(8) Uani 1 1 d . .
C5 C 0.9043(5) -0.1064(4) 0.7260(4) 0.0213(9) Uani 1 1 d . .
H5 H 0.9662 -0.1902 0.7584 0.026 Uiso 1 1 calc R U
C6 C 0.8479(5) -0.0819(4) 0.6285(4) 0.0202(8) Uani 1 1 d . .
H6 H 0.8724 -0.1494 0.5935 0.024 Uiso 1 1 calc R U
C7 C 0.7556(4) 0.0398(4) 0.5803(3) 0.0154(8) Uani 1 1 d . .
C8 C 0.7162(5) -0.0172(4) 0.4222(3) 0.0180(8) Uani 1 1 d . .
H8 H 0.7722 -0.1057 0.4501 0.022 Uiso 1 1 calc R U
C9 C 0.6594(5) 0.0186(4) 0.3199(3) 0.0186(8) Uani 1 1 d . .
C10 C 0.6903(5) -0.0780(4) 0.2632(4) 0.0221(9) Uani 1 1 d . .
H10 H 0.7470 -0.1651 0.2953 0.027 Uiso 1 1 calc R U
C11 C 0.6400(5) -0.0479(5) 0.1641(4) 0.0255(9) Uani 1 1 d . .
H11 H 0.6613 -0.1134 0.1272 0.031 Uiso 1 1 calc R U
C12 C 0.5564(5) 0.0807(5) 0.1165(4) 0.0231(9) Uani 1 1 d . .
H12 H 0.5220 0.1015 0.0468 0.028 Uiso 1 1 calc R U
C13 C 0.5233(5) 0.1766(5) 0.1681(4) 0.0237(9) Uani 1 1 d . .
H13 H 0.4666 0.2629 0.1338 0.028 Uiso 1 1 calc R U
C14 C 0.5724(5) 0.1489(4) 0.2717(3) 0.0182(8) Uani 1 1 d . .
C15 C 0.2313(5) 0.5828(5) 0.1386(4) 0.0249(9) Uani 1 1 d . .
C16 C 0.1034(6) 0.6476(6) 0.0767(4) 0.0343(11) Uani 1 1 d . .
H16A H 0.0327 0.7087 0.1126 0.051 Uiso 1 1 calc R U
H16B H 0.0394 0.5744 0.0803 0.051 Uiso 1 1 calc R U
H16C H 0.1515 0.7034 -0.0048 0.051 Uiso 1 1 calc R U

loop_
_atom_site_aniso_label
_atom_site_aniso_U_11
_atom_site_aniso_U_22
_atom_site_aniso_U_33
_atom_site_aniso_U_23
_atom_site_aniso_U_13
_atom_site_aniso_U_12
Dy1 0.01883(10) 0.01393(9) 0.01470(10) -0.00626(7) -0.00667(7) 0.00381(7)
Cl1 0.0331(6) 0.0265(5) 0.0222(5) -0.0054(4) -0.0170(4) 0.0035(4)
O1 0.0293(16) 0.0144(14) 0.0206(15) -0.0080(12) -0.0095(12) 0.0041(12)
O2 0.0246(15) 0.0166(14) 0.0169(14) -0.0058(11) -0.0112(12) 0.0055(12)
O3 0.0225(15) 0.0185(15) 0.0240(15) -0.0112(12) -0.0120(12) 0.0072(12)
O4 0.0321(18) 0.038(2) 0.0286(18) -0.0167(16) 0.0020(14) 0.0054(15)
O5 0.0181(14) 0.0274(16) 0.0230(15) -0.0095(13) -0.0062(12) 0.0036(12)
O6 0.0206(18) 0.092(3) 0.054(2) -0.034(2) -0.0176(17) 0.0045(19)
O7 0.0358(18) 0.0190(15) 0.0239(16) -0.0074(13) 0.0007(13) -0.0016(13)
O8 0.045(2) 0.0233(16) 0.0251(17) -0.0114(14) -0.0048(14) -0.0059(15)
O9 0.043(2) 0.0370(19) 0.0168(16) -0.0049(14) -0.0019(14) -0.0134(16)
O10 0.0229(15) 0.0233(16) 0.0219(16) -0.0081(13) -0.0086(12) 0.0014(12)
N1 0.0211(17) 0.0117(16) 0.0172(17) -0.0063(13) -0.0056(14) 0.0038(13)
N2 0.0207(19) 0.038(2) 0.0173(18) -0.0040(17) -0.0042(15) -0.0011(16)
N3 0.0267(19) 0.026(2) 0.0196(18) -0.0081(16) -0.0073(15) -0.0032(16)
N4 0.026(2) 0.034(2) 0.0228(19) -0.0129(17) -0.0116(16) 0.0036(17)
C1 0.0150(18) 0.0157(19) 0.0142(18) -0.0071(15) -0.0049(15) 0.0010(15)
C2 0.0153(18) 0.0106(18) 0.0155(19) -0.0019(15) -0.0025(15) 0.0009(15)
C3 0.019(2) 0.018(2) 0.0175(19) -0.0061(16) -0.0063(16) -0.0004(16)
C4 0.0194(19) 0.0163(19) 0.0143(19) 0.0003(15) -0.0079(15) -0.0015(16)
C5 0.020(2) 0.016(2) 0.021(2) -0.0021(16) -0.0036(17) 0.0009(16)
C6 0.020(2) 0.017(2) 0.022(2) -0.0078(17) -0.0039(16) 0.0014(16)
C7 0.0131(18) 0.0182(19) 0.0141(18) -0.0054(15) -0.0024(15) -0.0016(15)
C8 0.0175(19) 0.0148(19) 0.019(2) -0.0059(16) -0.0014(16) -0.0002(15)
C9 0.020(2) 0.0163(19) 0.018(2) -0.0070(16) 0.0008(16) -0.0038(16)
C10 0.021(2) 0.019(2) 0.025(2) -0.0105(18) 0.0015(17) -0.0040(17)
C11 0.030(2) 0.026(2) 0.024(2) -0.0158(19) 0.0004(18) -0.0059(19)
C12 0.028(2) 0.026(2) 0.019(2) -0.0091(18) -0.0065(17) -0.0075(18)
C13 0.029(2) 0.020(2) 0.021(2) -0.0052(17) -0.0063(18) -0.0043(18)
C14 0.0180(19) 0.017(2) 0.019(2) -0.0082(16) -0.0010(16) -0.0023(16)
C15 0.028(2) 0.029(2) 0.019(2) -0.0118(19) -0.0061(18) 0.0007(19)
C16 0.033(3) 0.044(3) 0.029(3) -0.015(2) -0.018(2) 0.012(2)

loop_
_atom_type_symbol
_atom_type_description
_atom_type_scat_dispersion_real
_atom_type_scat_dispersion_imag
_atom_type_scat_source
C C 0.0033 0.0016 'International Tables Vol C Tables 4.2.6.8 and 6.1.1.4'
H H 0.0000 0.0000 'International Tables Vol C Tables 4.2.6.8 and 6.1.1.4'
N N 0.0061 0.0033 'International Tables Vol C Tables 4.2.6.8 and 6.1.1.4'
O O 0.0106 0.0060 'International Tables Vol C Tables 4.2.6.8 and 6.1.1.4'
Cl Cl 0.1484 0.1585 'International Tables Vol C Tables 4.2.6.8 and 6.1.1.4'
Dy Dy -0.1892 4.4098 'International Tables Vol C Tables 4.2.6.8 and 6.1.1.4'

loop_
_geom_angle_atom_site_label_1
_geom_angle_atom_site_label_2
_geom_angle_atom_site_label_3
_geom_angle
_geom_angle_site_symmetry_1
_geom_angle_site_symmetry_3
O1 Dy1 O3 150.70(10) . 2_666
O1 Dy1 O2 72.86(10) . .
O3 Dy1 O2 99.57(10) 2_666 .
O1 Dy1 O8 124.36(10) . .
O3 Dy1 O8 79.13(10) 2_666 .
O2 Dy1 O8 142.37(10) . .
O1 Dy1 O10 76.78(10) . .
O3 Dy1 O10 74.03(10) 2_666 .
O2 Dy1 O10 70.99(10) . .
O8 Dy1 O10 140.93(11) . .
O1 Dy1 O7 72.55(10) . .
O3 Dy1 O7 127.31(10) 2_666 .
O2 Dy1 O7 130.20(10) . .
O8 Dy1 O7 51.82(10) . .
O10 Dy1 O7 131.93(10) . .
O1 Dy1 O5 128.42(10) . .
O3 Dy1 O5 72.18(9) 2_666 .
O2 Dy1 O5 72.16(9) . .
O8 Dy1 O5 71.73(10) . .
O10 Dy1 O5 123.92(9) . .
O7 Dy1 O5 104.15(10) . .
O1 Dy1 N4 91.20(11) . .
O3 Dy1 N4 77.70(11) 2_666 .
O2 Dy1 N4 142.38(11) . .
O8 Dy1 N4 74.67(12) . .
O10 Dy1 N4 72.27(11) . .
O7 Dy1 N4 72.32(11) . .
O5 Dy1 N4 138.18(11) . .
O1 Dy1 O4 83.39(11) . .
O3 Dy1 O4 121.84(10) 2_666 .
O2 Dy1 O4 71.53(10) . .
O8 Dy1 O4 77.40(11) . .
O10 Dy1 O4 141.31(10) . .
O7 Dy1 O4 69.89(10) . .
O5 Dy1 O4 50.05(10) . .
N4 Dy1 O4 141.71(11) . .
O1 Dy1 N3 98.38(10) . .
O3 Dy1 N3 103.44(10) 2_666 .
O2 Dy1 N3 143.15(10) . .
O8 Dy1 N3 25.98(10) . .
O10 Dy1 N3 143.26(10) . .
O7 Dy1 N3 25.84(10) . .
O5 Dy1 N3 87.95(10) . .
N4 Dy1 N3 71.45(11) . .
O4 Dy1 N3 71.92(10) . .
C14 O1 Dy1 149.2(3) . .
C1 O2 Dy1 151.3(3) . .
C1 O3 Dy1 149.4(3) . 2_666
N2 O4 Dy1 94.3(2) . .
N2 O5 Dy1 98.5(2) . .
N3 O7 Dy1 95.8(2) . .
N3 O8 Dy1 96.9(2) . .
Dy1 O10 H1W 107(3) . .
Dy1 O10 H2W 119(3) . .
H1W O10 H2W 114(3) . .
C8 N1 C7 127.9(4) . .
C8 N1 H1 116(3) . .
C7 N1 H1 116(3) . .
O6 N2 O4 123.9(4) . .
O6 N2 O5 119.2(4) . .
O4 N2 O5 116.9(3) . .
O9 N3 O7 122.4(4) . .
O9 N3 O8 122.1(4) . .
O7 N3 O8 115.5(3) . .
O9 N3 Dy1 179.3(3) . .
O7 N3 Dy1 58.3(2) . .
O8 N3 Dy1 57.1(2) . .
C15 N4 Dy1 170.3(4) . .
O3 C1 O2 124.1(4) . .
O3 C1 C2 117.1(3) . .
O2 C1 C2 118.8(3) . .
C3 C2 C7 118.3(3) . .
C3 C2 C1 116.5(3) . .
C7 C2 C1 125.2(3) . .
C4 C3 C2 121.2(4) . .
C4 C3 H3 119.4 . .
C2 C3 H3 119.4 . .
C3 C4 C5 120.7(4) . .
C3 C4 Cl1 119.2(3) . .
C5 C4 Cl1 120.1(3) . .
C6 C5 C4 118.8(4) . .
C6 C5 H5 120.6 . .
C4 C5 H5 120.6 . .
C5 C6 C7 121.4(4) . .
C5 C6 H6 119.3 . .
C7 C6 H6 119.3 . .
C6 C7 N1 121.4(4) . .
C6 C7 C2 119.5(4) . .
N1 C7 C2 119.1(3) . .
N1 C8 C9 124.2(4) . .
N1 C8 H8 117.9 . .
C9 C8 H8 117.9 . .
C8 C9 C10 118.8(4) . .
C8 C9 C14 122.1(4) . .
C10 C9 C14 119.1(4) . .
C11 C10 C9 121.1(4) . .
C11 C10 H10 119.5 . .
C9 C10 H10 119.5 . .
C10 C11 C12 119.6(4) . .
C10 C11 H11 120.2 . .
C12 C11 H11 120.2 . .
C13 C12 C11 121.5(4) . .
C13 C12 H12 119.3 . .
C11 C12 H12 119.3 . .
C12 C13 C14 120.7(4) . .
C12 C13 H13 119.6 . .
C14 C13 H13 119.6 . .
O1 C14 C13 121.8(4) . .
O1 C14 C9 120.1(4) . .
C13 C14 C9 118.0(4) . .
N4 C15 C16 178.4(5) . .
C15 C16 H16A 109.5 . .
C15 C16 H16B 109.5 . .
H16A C16 H16B 109.5 . .
C15 C16 H16C 109.5 . .
H16A C16 H16C 109.5 . .
H16B C16 H16C 109.5 . .

loop_
_geom_bond_atom_site_label_1
_geom_bond_atom_site_label_2
_geom_bond_distance
_geom_bond_site_symmetry_2
Dy1 O1 2.231(3) .
Dy1 O3 2.305(3) 2_666
Dy1 O2 2.347(3) .
Dy1 O8 2.445(3) .
Dy1 O10 2.459(3) .
Dy1 O7 2.472(3) .
Dy1 O5 2.500(3) .
Dy1 N4 2.511(4) .
Dy1 O4 2.589(3) .
Dy1 N3 2.889(4) .
Cl1 C4 1.730(4) .
O1 C14 1.297(5) .
O2 C1 1.258(4) .
O3 C1 1.249(5) .
O3 Dy1 2.305(3) 2_666
O4 N2 1.263(5) .
O5 N2 1.265(5) .
O6 N2 1.229(5) .
O7 N3 1.266(5) .
O8 N3 1.275(5) .
O9 N3 1.217(4) .
O10 H1W 0.891(18) .
O10 H2W 0.883(18) .
N1 C8 1.316(5) .
N1 C7 1.411(5) .
N1 H1 0.856(19) .
N4 C15 1.127(6) .
C1 C2 1.509(5) .
C2 C3 1.388(5) .
C2 C7 1.416(5) .
C3 C4 1.381(5) .
C3 H3 0.9500 .
C4 C5 1.392(6) .
C5 C6 1.378(6) .
C5 H5 0.9500 .
C6 C7 1.395(5) .
C6 H6 0.9500 .
C8 C9 1.415(6) .
C8 H8 0.9500 .
C9 C10 1.423(6) .
C9 C14 1.431(6) .
C10 C11 1.357(6) .
C10 H10 0.9500 .
C11 C12 1.402(6) .
C11 H11 0.9500 .
C12 C13 1.367(6) .
C12 H12 0.9500 .
C13 C14 1.411(6) .
C13 H13 0.9500 .
C15 C16 1.448(6) .
C16 H16A 0.9800 .
C16 H16B 0.9800 .
C16 H16C 0.9800 .

loop_
_geom_hbond_atom_site_label_D
_geom_hbond_atom_site_label_H
_geom_hbond_atom_site_label_A
_geom_hbond_distance_DH
_geom_hbond_distance_HA
_geom_hbond_distance_DA
_geom_hbond_angle_DHA
_geom_hbond_site_symmetry_A
O10 H1W O5 0.891(18) 1.96(2) 2.828(4) 164(5) 2_666
O10 H1W N2 0.891(18) 2.65(3) 3.435(5) 147(4) 2_666
O10 H2W O6 0.883(18) 1.95(2) 2.825(4) 170(4) 1_455
N1 H1 O1 0.856(19) 1.96(4) 2.638(4) 135(4) .
N1 H1 O2 0.856(19) 1.98(3) 2.672(4) 138(4) .

loop_
_geom_torsion_atom_site_label_1
_geom_torsion_atom_site_label_2
_geom_torsion_atom_site_label_3
_geom_torsion_atom_site_label_4
_geom_torsion
_geom_torsion_site_symmetry_1
Dy1 O4 N2 O6 176.1(4) .
Dy1 O4 N2 O5 -4.6(4) .
Dy1 O5 N2 O6 -175.9(3) .
Dy1 O5 N2 O4 4.8(4) .
Dy1 O7 N3 O9 179.9(3) .
Dy1 O7 N3 O8 0.5(4) .
Dy1 O8 N3 O9 -180.0(3) .
Dy1 O8 N3 O7 -0.6(4) .
Dy1 O3 C1 O2 15.6(8) 2_666
Dy1 O3 C1 C2 -164.9(3) 2_666
Dy1 O2 C1 O3 52.8(7) .
Dy1 O2 C1 C2 -126.7(5) .
O3 C1 C2 C3 0.8(5) .
O2 C1 C2 C3 -179.7(3) .
O3 C1 C2 C7 179.5(4) .
O2 C1 C2 C7 -1.0(6) .
C7 C2 C3 C4 -0.2(6) .
C1 C2 C3 C4 178.5(3) .
C2 C3 C4 C5 1.1(6) .
C2 C3 C4 Cl1 -178.0(3) .
C3 C4 C5 C6 -0.7(6) .
Cl1 C4 C5 C6 178.4(3) .
C4 C5 C6 C7 -0.5(6) .
C5 C6 C7 N1 -179.3(4) .
C5 C6 C7 C2 1.4(6) .
C8 N1 C7 C6 0.1(6) .
C8 N1 C7 C2 179.5(4) .
C3 C2 C7 C6 -0.9(5) .
C1 C2 C7 C6 -179.6(3) .
C3 C2 C7 N1 179.7(3) .
C1 C2 C7 N1 1.1(6) .
C7 N1 C8 C9 -176.6(4) .
N1 C8 C9 C10 179.3(4) .
N1 C8 C9 C14 -0.7(6) .
C8 C9 C10 C11 -179.2(4) .
C14 C9 C10 C11 0.7(6) .
C9 C10 C11 C12 0.1(6) .
C10 C11 C12 C13 -0.4(6) .
C11 C12 C13 C14 -0.1(6) .
Dy1 O1 C14 C13 -47.5(7) .
Dy1 O1 C14 C9 133.5(4) .
C12 C13 C14 O1 -178.1(4) .
C12 C13 C14 C9 0.9(6) .
C8 C9 C14 O1 -2.2(6) .
C10 C9 C14 O1 177.9(3) .
C8 C9 C14 C13 178.8(4) .
C10 C9 C14 C13 -1.1(6) .
